data_4349434
loop_
_publ_author_name
'Aucott, Benjamin J.'
'Ward, Jonathan S.'
'Andrew, Samuel G.'
'Milani, Jessica'
'Whitwood, Adrian C.'
'Lynam, Jason M.'
'Parkin, Alison'
'Fairlamb, Ian J. S.'

_publ_section_title
;
 Redox-Tagged Carbon Monoxide-Releasing Molecules (CORMs):
 Ferrocene-Containing [Mn(C^N)(CO)<sub>4</sub>] Complexes as a Promising
 New CORM Class.
;
_journal_issue 9
_journal_name_full 'Inorganic chemistry'
_journal_page_first 5431
_journal_page_last 5440
_journal_paper_doi 10.1021/acs.inorgchem.7b00509
_journal_volume 56
_journal_year 2017
_chemical_formula_moiety 'C21 H17 Fe N'
_chemical_formula_sum 'C21 H17 Fe N'
_chemical_formula_weight 339.21
_space_group_crystal_system monoclinic
_space_group_IT_number 14
_space_group_name_Hall '-P 2ybc'
_space_group_name_H-M_alt 'P 1 21/c 1'
_atom_sites_solution_hydrogens geom
_audit_creation_date 2016-02-09
_audit_creation_method
;
Olex2 1.2
(compiled 2015.09.30 svn.r3233 for OlexSys, GUI svn.r5103)
;
_cell_angle_alpha 90
_cell_angle_beta 98.974(5)
_cell_angle_gamma 90
_cell_formula_units_Z 4
_cell_length_a 16.0034(9)
_cell_length_b 9.3009(4)
_cell_length_c 10.3112(5)
_cell_measurement_reflns_used 3608
_cell_measurement_temperature 110.05(10)
_cell_measurement_theta_max 70.9230
_cell_measurement_theta_min 8.1040
_cell_volume 1515.99(13)
_computing_cell_refinement 'CrysAlisPro 1.171.38.41 (Rigaku OD, 2015)'
_computing_data_collection 'CrysAlisPro 1.171.38.41 (Rigaku OD, 2015)'
_computing_data_reduction 'CrysAlisPro 1.171.38.41 (Rigaku OD, 2015)'
_computing_molecular_graphics 'Olex2 (Dolomanov et al., 2009)'
_computing_publication_material 'Olex2 (Dolomanov et al., 2009)'
_computing_structure_refinement 'ShelXL (Sheldrick, 2015)'
_computing_structure_solution
;
Superflip (Palatinus & Chapuis, 2007;Palatinus & van der Lee, 2008;
Palatinus et al., 2012)
;
_diffrn_ambient_environment N~2~
_diffrn_ambient_temperature 110.05(10)
_diffrn_detector 'CCD plate'
_diffrn_detector_area_resol_mean 16.1450
_diffrn_detector_type Eos
_diffrn_measured_fraction_theta_full 0.998
_diffrn_measured_fraction_theta_max 0.987
_diffrn_measurement_details
;
List of Runs (angles in degrees, time in seconds):

  # Type    Start    End  Width  t~exp~   \w     \q     \k     \f   Frames
--------------------------------------------------------------------------
  1  \w    -69.00  -1.00   1.00    7.50    --    0.00 -57.00 120.00   68
  2  \w    -21.00  30.00   1.00    7.50    --    0.00  57.00-120.00   51
  3  \w     31.00  69.00   1.00    7.50    --    0.00  57.00-120.00   38
  4  \w     34.00 126.00   1.00   30.00    --   54.00  37.00-150.00   92
  5  \w     28.00 110.00   1.00   30.00    --   54.00  77.00 -90.00   82
  6  \w     -3.00  47.00   1.00   30.00    --   54.00 -57.00  90.00   50
  7  \w     38.00 111.00   1.00   30.00    --   54.00-125.00-120.00   73
  8  \w      5.00  72.00   1.00   30.00    --   54.00 -57.00 -60.00   67
  9  \w     42.00 114.00   1.00   30.00    --   54.00  57.00  60.00   72
 10  \w     36.00  92.00   1.00   30.00    --  108.00 -37.00 120.00   56
 11  \w    116.00 151.00   1.00   30.00    --  108.00 178.00 -30.00   35
 12  \w     91.00 150.00   1.00   30.00    --  108.00  77.00  60.00   59
 13  \w     40.00 102.00   1.00   30.00    --  108.00 -50.00-150.00   62
 14  \w     38.00 138.00   1.00   30.00    --  108.00 -77.00  60.00  100
 15  \w     57.00  98.00   1.00   30.00    --  108.00 178.00 -30.00   41
 16  \w     36.00  65.00   1.00   30.00    --  108.00 -37.00   0.00   29
 17  \w     45.00 105.00   1.00   30.00    --  108.00 -50.00 -60.00   60
 18  \w     47.00  90.00   1.00   30.00    --  108.00 -25.00  30.00   43
 19  \w     56.00  89.00   1.00   30.00    --  108.00 -25.00  60.00   33
 20  \w     37.00 116.00   1.00   30.00    --  108.00-111.00   0.00   79
 21  \w     38.00 111.00   1.00   30.00    --  108.00 -77.00-150.00   73
 22  \w     39.00 172.00   1.00   30.00    --  108.00  12.00  30.00  133
;
_diffrn_measurement_device 'four-circle diffractometer'
_diffrn_measurement_device_type 'SuperNova, Dual, Cu at zero, Eos'
_diffrn_measurement_method '\w scans'
_diffrn_orient_matrix_type 'CrysAlisPro convention (1999,Acta A55,543-557)'
_diffrn_orient_matrix_UB_11 0.0068258000
_diffrn_orient_matrix_UB_12 0.1585081000
_diffrn_orient_matrix_UB_13 0.0440292000
_diffrn_orient_matrix_UB_21 0.0970888000
_diffrn_orient_matrix_UB_22 -0.0093290000
_diffrn_orient_matrix_UB_23 0.0151577000
_diffrn_orient_matrix_UB_31 -0.0037291000
_diffrn_orient_matrix_UB_32 0.0475140000
_diffrn_orient_matrix_UB_33 -0.1439300000
_diffrn_radiation_monochromator mirror
_diffrn_radiation_probe x-ray
_diffrn_radiation_type CuK\a
_diffrn_radiation_wavelength 1.54184
_diffrn_reflns_av_unetI/netI 0.0315
_diffrn_reflns_Laue_measured_fraction_full 0.998
_diffrn_reflns_Laue_measured_fraction_max 0.987
_diffrn_reflns_limit_h_max 19
_diffrn_reflns_limit_h_min -19
_diffrn_reflns_limit_k_max 11
_diffrn_reflns_limit_k_min -11
_diffrn_reflns_limit_l_max 8
_diffrn_reflns_limit_l_min -12
_diffrn_reflns_number 4139
_diffrn_reflns_point_group_measured_fraction_full 0.998
_diffrn_reflns_point_group_measured_fraction_max 0.987
_diffrn_reflns_theta_full 67.684
_diffrn_reflns_theta_max 71.578
_diffrn_reflns_theta_min 5.519
_diffrn_source 'micro-focus sealed X-ray tube'
_diffrn_source_type 'SuperNova (Cu) X-ray Source'
_exptl_absorpt_coefficient_mu 7.935
_exptl_absorpt_correction_T_max 0.941
_exptl_absorpt_correction_T_min 0.826
_exptl_absorpt_correction_type analytical
_exptl_absorpt_process_details
;
CrysAlisPro 1.171.38.41 (Rigaku Oxford Diffraction, 2015)
Analytical numeric absorption correction using a multifaceted crystal
			model based on expressions derived by R.C. Clark & J.S. Reid.
(Clark, R. C. & Reid, J. S. (1995). Acta Cryst. A51, 887-897)
Empirical absorption correction using spherical harmonics,
 implemented in SCALE3 ABSPACK scaling algorithm.
;
_exptl_crystal_colour colourless
_exptl_crystal_colour_primary colourless
_exptl_crystal_density_diffrn 1.486
_exptl_crystal_description block
_exptl_crystal_F_000 704
_exptl_crystal_recrystallization_method 'chloroform evaporation'
_exptl_crystal_size_max 0.164
_exptl_crystal_size_mid 0.118
_exptl_crystal_size_min 0.031
_refine_diff_density_max 0.631
_refine_diff_density_min -0.593
_refine_diff_density_rms 0.072
_refine_ls_extinction_method none
_refine_ls_goodness_of_fit_ref 1.044
_refine_ls_hydrogen_treatment constr
_refine_ls_matrix_type full
_refine_ls_number_parameters 209
_refine_ls_number_reflns 4139
_refine_ls_number_restraints 0
_refine_ls_restrained_S_all 1.044
_refine_ls_R_factor_all 0.0560
_refine_ls_R_factor_gt 0.0460
_refine_ls_shift/su_max 0.000
_refine_ls_shift/su_mean 0.000
_refine_ls_structure_factor_coef Fsqd
_refine_ls_weighting_details 'w=1/[\s^2^(Fo^2^)+(0.0647P)^2^+1.6449P] where P=(Fo^2^+2Fc^2^)/3'
_refine_ls_weighting_scheme calc
_refine_ls_wR_factor_gt 0.1174
_refine_ls_wR_factor_ref 0.1231
_reflns_Friedel_coverage 0.000
_reflns_number_gt 3456
_reflns_number_total 4139
_reflns_threshold_expression 'I > 2\s(I)'
_cod_data_source_file ic7b00509_si_002.cif
_cod_data_source_block ijsf1601_twin1_hklf4
_cod_original_cell_volume 1516.00(13)
_cod_database_code 4349434
_chemical_oxdiff_formula 'C21 H17 N Fe'
_chemical_oxdiff_usercomment 'Ben Aucott BJA-1-055'
_shelx_space_group_comment
;
The symmetry employed for this shelxl refinement is uniquely defined
by the following loop, which should always be used as a source of
symmetry information in preference to the above space-group names.
They are only intended as comments.
;
_olex2_refinement_description
;
1. Twinned data refinement
 Scales: 0.7477(13) 0.2523(13)
2. Fixed Uiso
 At 1.2 times of:
  All C(H) groups
3.a Aromatic/amide H refined with riding coordinates:
 C1(H1), C2(H2), C3(H3), C4(H4), C7(H7), C8(H8), C10(H10), C11(H11), C13(H13),
 C14(H14), C15(H15), C16(H16), C17(H17), C18(H18), C19(H19), C20(H20), C21(H21)
;
_shelx_shelxl_version_number 2014/7
_olex2_date_sample_data_collection 2016-02-04
_olex2_date_sample_submission 2016-01-29
_olex2_exptl_crystal_mounting_method 'oil on micromount'
_olex2_submission_original_sample_id BJA-1-005
_olex2_submission_special_instructions 'No special instructions were received'
_oxdiff_exptl_absorpt_empirical_details
;
Empirical correction (ABSPACK) includes:
- Absorption correction using spherical harmonics
- Frame scaling
;
_oxdiff_exptl_absorpt_empirical_full_max 1.328
_oxdiff_exptl_absorpt_empirical_full_min 0.773
_oxdiff_twin_integration_method simultaneous
_oxdiff_twin_items 2
_twin_special_details
;
Component 2 rotated by 179.6474\% 
 around [-0.24 -0.00 0.97] (reciprocal) or [0.00 0.00 1.00] (direct)
;

loop_
_space_group_symop_operation_xyz
'x, y, z'
'-x, y+1/2, -z+1/2'
'-x, -y, -z'
'x, -y-1/2, z-1/2'

loop_
_atom_site_label
_atom_site_type_symbol
_atom_site_fract_x
_atom_site_fract_y
_atom_site_fract_z
_atom_site_U_iso_or_equiv
_atom_site_adp_type
_atom_site_occupancy
_atom_site_site_symmetry_order
_atom_site_calc_flag
_atom_site_refinement_flags_posn
C1 C 0.2174(2) 0.5038(4) 0.5025(4) 0.0207(7) Uani 1 1 d .
H1 H 0.2541 0.4321 0.5396 0.025 Uiso 1 1 calc R
C2 C 0.1346(3) 0.5307(4) 0.5326(4) 0.0239(8) Uani 1 1 d .
H2 H 0.1080 0.4797 0.5922 0.029 Uiso 1 1 calc R
C3 C 0.1002(2) 0.6496(4) 0.4550(4) 0.0238(8) Uani 1 1 d .
H3 H 0.0471 0.6902 0.4549 0.029 Uiso 1 1 calc R
C4 C 0.1615(2) 0.6951(4) 0.3777(4) 0.0217(8) Uani 1 1 d .
H4 H 0.1552 0.7711 0.3184 0.026 Uiso 1 1 calc R
C5 C 0.2344(2) 0.6046(4) 0.4064(4) 0.0197(8) Uani 1 1 d .
C6 C 0.3105(2) 0.6118(4) 0.3429(3) 0.0180(8) Uani 1 1 d .
C7 C 0.3811(2) 0.5262(4) 0.3873(4) 0.0193(7) Uani 1 1 d .
H7 H 0.3800 0.4645 0.4580 0.023 Uiso 1 1 calc R
C8 C 0.4526(2) 0.5323(4) 0.3275(4) 0.0205(8) Uani 1 1 d .
H8 H 0.4989 0.4747 0.3590 0.025 Uiso 1 1 calc R
C9 C 0.4569(2) 0.6228(4) 0.2208(4) 0.0183(7) Uani 1 1 d .
C10 C 0.3863(2) 0.7070(4) 0.1758(4) 0.0238(8) Uani 1 1 d .
H10 H 0.3873 0.7676 0.1043 0.029 Uiso 1 1 calc R
C11 C 0.3149(2) 0.7019(4) 0.2358(4) 0.0243(9) Uani 1 1 d .
H11 H 0.2688 0.7598 0.2042 0.029 Uiso 1 1 calc R
C12 C 0.5336(2) 0.6235(4) 0.1564(4) 0.0196(8) Uani 1 1 d .
C13 C 0.5307(3) 0.6678(4) 0.0263(4) 0.0227(8) Uani 1 1 d .
H13 H 0.4803 0.7011 -0.0213 0.027 Uiso 1 1 calc R
C14 C 0.6026(3) 0.6621(4) -0.0313(4) 0.0250(8) Uani 1 1 d .
H14 H 0.6015 0.6923 -0.1176 0.030 Uiso 1 1 calc R
C15 C 0.6766(3) 0.6106(5) 0.0413(4) 0.0263(9) Uani 1 1 d .
H15 H 0.7262 0.6044 0.0052 0.032 Uiso 1 1 calc R
C16 C 0.6742(3) 0.5687(5) 0.1691(4) 0.0258(9) Uani 1 1 d .
H16 H 0.7239 0.5340 0.2178 0.031 Uiso 1 1 calc R
C17 C 0.1192(3) 0.2727(4) 0.2887(4) 0.0250(9) Uani 1 1 d .
H17 H 0.1385 0.1960 0.3430 0.030 Uiso 1 1 calc R
C18 C 0.0378(3) 0.3372(5) 0.2766(4) 0.0298(9) Uani 1 1 d .
H18 H -0.0056 0.3097 0.3215 0.036 Uiso 1 1 calc R
C19 C 0.0345(3) 0.4497(5) 0.1850(4) 0.0334(10) Uani 1 1 d .
H19 H -0.0117 0.5095 0.1590 0.040 Uiso 1 1 calc R
C20 C 0.1140(3) 0.4566(5) 0.1388(4) 0.0332(10) Uani 1 1 d .
H20 H 0.1290 0.5214 0.0777 0.040 Uiso 1 1 calc R
C21 C 0.1654(3) 0.3470(4) 0.2028(4) 0.0289(9) Uani 1 1 d .
H21 H 0.2206 0.3267 0.1908 0.035 Uiso 1 1 calc R
Fe1 Fe 0.12994(4) 0.48562(5) 0.33714(6) 0.01807(17) Uani 1 1 d .
N1 N 0.6054(2) 0.5747(4) 0.2276(3) 0.0229(7) Uani 1 1 d .

loop_
_atom_site_aniso_label
_atom_site_aniso_U_11
_atom_site_aniso_U_22
_atom_site_aniso_U_33
_atom_site_aniso_U_23
_atom_site_aniso_U_13
_atom_site_aniso_U_12
C1 0.0201(17) 0.0214(18) 0.0194(18) -0.0006(16) -0.0002(14) -0.0017(14)
C2 0.025(2) 0.027(2) 0.0201(19) -0.0016(15) 0.0064(16) -0.0016(16)
C3 0.024(2) 0.025(2) 0.022(2) -0.0058(16) 0.0039(16) 0.0013(15)
C4 0.0237(19) 0.0187(18) 0.022(2) -0.0012(15) 0.0015(15) 0.0023(15)
C5 0.0201(19) 0.0217(19) 0.0167(18) 0.0018(14) 0.0007(14) 0.0012(14)
C6 0.0201(19) 0.0168(17) 0.0169(18) -0.0021(14) 0.0023(14) -0.0041(14)
C7 0.0208(18) 0.0188(18) 0.0178(18) 0.0028(15) 0.0010(14) -0.0010(13)
C8 0.0190(18) 0.0199(18) 0.0217(19) 0.0015(14) 0.0000(14) 0.0002(14)
C9 0.0200(18) 0.0179(18) 0.0169(18) -0.0017(14) 0.0023(14) -0.0028(14)
C10 0.028(2) 0.0220(19) 0.022(2) 0.0048(17) 0.0030(16) -0.0016(16)
C11 0.021(2) 0.021(2) 0.029(2) 0.0072(17) 0.0007(16) 0.0025(15)
C12 0.025(2) 0.0170(17) 0.0164(18) -0.0029(15) 0.0031(14) -0.0036(14)
C13 0.030(2) 0.0187(19) 0.0195(19) 0.0033(16) 0.0027(15) -0.0040(15)
C14 0.034(2) 0.024(2) 0.0184(19) 0.0000(16) 0.0062(16) -0.0076(16)
C15 0.027(2) 0.029(2) 0.025(2) -0.0049(17) 0.0132(16) -0.0036(16)
C16 0.024(2) 0.032(2) 0.022(2) 0.0012(17) 0.0030(15) 0.0004(16)
C17 0.031(2) 0.0193(18) 0.025(2) -0.0045(15) 0.0027(18) -0.0037(16)
C18 0.022(2) 0.033(2) 0.035(2) -0.0133(19) 0.0079(17) -0.0077(16)
C19 0.028(2) 0.030(2) 0.037(3) -0.008(2) -0.0119(18) 0.0040(17)
C20 0.050(3) 0.030(2) 0.019(2) -0.0028(17) 0.0020(18) -0.0026(19)
C21 0.029(2) 0.030(2) 0.029(2) -0.0096(18) 0.0110(17) -0.0062(17)
Fe1 0.0176(3) 0.0204(3) 0.0162(3) -0.0009(3) 0.0029(2) -0.0007(2)
N1 0.0222(16) 0.0295(18) 0.0178(16) -0.0008(14) 0.0053(13) 0.0007(13)

loop_
_atom_type_symbol
_atom_type_description
_atom_type_scat_dispersion_real
_atom_type_scat_dispersion_imag
_atom_type_scat_source
C C 0.0181 0.0091 'International Tables Vol C Tables 4.2.6.8 and 6.1.1.4'
H H 0.0000 0.0000 'International Tables Vol C Tables 4.2.6.8 and 6.1.1.4'
Fe Fe -1.1336 3.1974 'International Tables Vol C Tables 4.2.6.8 and 6.1.1.4'
N N 0.0311 0.0180 'International Tables Vol C Tables 4.2.6.8 and 6.1.1.4'

loop_
_exptl_crystal_face_index_h
_exptl_crystal_face_index_k
_exptl_crystal_face_index_l
_exptl_crystal_face_perp_dist
1 0 0 0.0169
-1 0 0 0.0136
-2 -1 5 0.0746
2 1 -5 0.0746
0 -1 0 0.0438
1 4 -5 0.0484
-1 3 5 0.0575
2 5 -4 0.0473

loop_
_geom_angle_atom_site_label_1
_geom_angle_atom_site_label_2
_geom_angle_atom_site_label_3
_geom_angle
C2 C1 H1 125.7
C2 C1 Fe1 69.9(2)
C5 C1 H1 125.7
C5 C1 C2 108.7(3)
C5 C1 Fe1 69.7(2)
Fe1 C1 H1 126.3
C1 C2 H2 126.2
C1 C2 Fe1 69.1(2)
C3 C2 C1 107.7(3)
C3 C2 H2 126.2
C3 C2 Fe1 69.8(2)
Fe1 C2 H2 126.5
C2 C3 H3 126.1
C2 C3 Fe1 69.6(2)
C4 C3 C2 107.9(3)
C4 C3 H3 126.1
C4 C3 Fe1 69.2(2)
Fe1 C3 H3 126.7
C3 C4 H4 125.7
C3 C4 C5 108.7(3)
C3 C4 Fe1 70.1(2)
C5 C4 H4 125.7
C5 C4 Fe1 69.4(2)
Fe1 C4 H4 126.4
C1 C5 C4 107.1(3)
C1 C5 C6 127.0(3)
C1 C5 Fe1 69.6(2)
C4 C5 C6 125.8(3)
C4 C5 Fe1 69.5(2)
C6 C5 Fe1 124.0(3)
C7 C6 C5 120.7(3)
C11 C6 C5 121.8(3)
C11 C6 C7 117.5(3)
C6 C7 H7 119.6
C8 C7 C6 120.9(3)
C8 C7 H7 119.6
C7 C8 H8 119.3
C7 C8 C9 121.4(3)
C9 C8 H8 119.3
C8 C9 C12 120.0(3)
C10 C9 C8 117.7(3)
C10 C9 C12 122.2(3)
C9 C10 H10 119.5
C11 C10 C9 121.0(4)
C11 C10 H10 119.5
C6 C11 H11 119.3
C10 C11 C6 121.4(4)
C10 C11 H11 119.3
C13 C12 C9 121.7(3)
N1 C12 C9 116.8(3)
N1 C12 C13 121.5(4)
C12 C13 H13 120.1
C14 C13 C12 119.9(4)
C14 C13 H13 120.1
C13 C14 H14 120.6
C13 C14 C15 118.8(4)
C15 C14 H14 120.6
C14 C15 H15 121.1
C16 C15 C14 117.7(4)
C16 C15 H15 121.1
C15 C16 H16 117.7
N1 C16 C15 124.5(4)
N1 C16 H16 117.7
C18 C17 H17 126.3
C18 C17 Fe1 69.7(2)
C21 C17 H17 126.3
C21 C17 C18 107.4(4)
C21 C17 Fe1 69.4(2)
Fe1 C17 H17 126.1
C17 C18 H18 125.9
C17 C18 Fe1 69.6(2)
C19 C18 C17 108.2(4)
C19 C18 H18 125.9
C19 C18 Fe1 69.7(2)
Fe1 C18 H18 126.4
C18 C19 H19 125.8
C18 C19 C20 108.4(4)
C18 C19 Fe1 70.1(2)
C20 C19 H19 125.8
C20 C19 Fe1 69.5(2)
Fe1 C19 H19 126.2
C19 C20 H20 126.4
C19 C20 Fe1 69.5(2)
C21 C20 C19 107.3(4)
C21 C20 H20 126.4
C21 C20 Fe1 69.7(2)
Fe1 C20 H20 126.0
C17 C21 H21 125.6
C17 C21 Fe1 69.9(2)
C20 C21 C17 108.7(4)
C20 C21 H21 125.6
C20 C21 Fe1 69.9(2)
Fe1 C21 H21 126.2
C1 Fe1 C2 40.97(15)
C1 Fe1 C3 68.62(15)
C1 Fe1 C4 68.50(15)
C1 Fe1 C5 40.79(14)
C1 Fe1 C17 107.80(16)
C1 Fe1 C18 132.86(17)
C1 Fe1 C19 172.68(18)
C1 Fe1 C20 144.33(18)
C2 Fe1 C3 40.66(15)
C4 Fe1 C2 68.46(15)
C4 Fe1 C3 40.64(15)
C4 Fe1 C17 170.01(17)
C4 Fe1 C18 148.32(17)
C5 Fe1 C2 69.02(15)
C5 Fe1 C3 69.03(15)
C5 Fe1 C4 41.10(14)
C5 Fe1 C17 130.18(17)
C5 Fe1 C18 170.42(17)
C5 Fe1 C19 146.46(17)
C5 Fe1 C20 113.01(17)
C17 Fe1 C2 115.31(16)
C17 Fe1 C3 147.86(17)
C17 Fe1 C18 40.68(17)
C18 Fe1 C2 110.65(17)
C18 Fe1 C3 117.39(16)
C19 Fe1 C2 134.28(18)
C19 Fe1 C3 111.24(17)
C19 Fe1 C4 116.49(16)
C19 Fe1 C17 68.20(17)
C19 Fe1 C18 40.22(18)
C20 Fe1 C2 173.49(18)
C20 Fe1 C3 133.49(17)
C20 Fe1 C4 108.69(17)
C20 Fe1 C17 68.53(18)
C20 Fe1 C18 68.45(18)
C20 Fe1 C19 41.01(19)
C21 Fe1 C1 113.15(17)
C21 Fe1 C2 145.81(17)
C21 Fe1 C3 171.24(16)
C21 Fe1 C4 131.14(16)
C21 Fe1 C5 106.35(16)
C21 Fe1 C17 40.72(17)
C21 Fe1 C18 68.24(16)
C21 Fe1 C19 68.18(18)
C21 Fe1 C20 40.43(17)
C16 N1 C12 117.5(3)

loop_
_geom_bond_atom_site_label_1
_geom_bond_atom_site_label_2
_geom_bond_distance
C1 H1 0.9300
C1 C2 1.430(5)
C1 C5 1.420(5)
C1 Fe1 2.037(4)
C2 H2 0.9300
C2 C3 1.424(5)
C2 Fe1 2.049(4)
C3 H3 0.9300
C3 C4 1.421(5)
C3 Fe1 2.052(4)
C4 H4 0.9300
C4 C5 1.432(5)
C4 Fe1 2.040(4)
C5 C6 1.472(5)
C5 Fe1 2.039(4)
C6 C7 1.400(5)
C6 C11 1.397(5)
C7 H7 0.9300
C7 C8 1.383(5)
C8 H8 0.9300
C8 C9 1.395(5)
C9 C10 1.393(5)
C9 C12 1.485(5)
C10 H10 0.9300
C10 C11 1.383(6)
C11 H11 0.9300
C12 C13 1.397(5)
C12 N1 1.343(5)
C13 H13 0.9300
C13 C14 1.375(6)
C14 H14 0.9300
C14 C15 1.384(6)
C15 H15 0.9300
C15 C16 1.380(6)
C16 H16 0.9300
C16 N1 1.336(5)
C17 H17 0.9300
C17 C18 1.421(6)
C17 C21 1.419(6)
C17 Fe1 2.043(4)
C18 H18 0.9300
C18 C19 1.404(6)
C18 Fe1 2.045(4)
C19 H19 0.9300
C19 C20 1.429(7)
C19 Fe1 2.039(4)
C20 H20 0.9300
C20 C21 1.409(6)
C20 Fe1 2.039(4)
C21 H21 0.9300
C21 Fe1 2.037(4)

loop_
_geom_torsion_atom_site_label_1
_geom_torsion_atom_site_label_2
_geom_torsion_atom_site_label_3
_geom_torsion_atom_site_label_4
_geom_torsion
C1 C2 C3 C4 0.1(4)
C1 C2 C3 Fe1 58.9(3)
C1 C5 C6 C7 -8.9(6)
C1 C5 C6 C11 170.2(4)
C2 C1 C5 C4 0.4(4)
C2 C1 C5 C6 -177.0(4)
C2 C1 C5 Fe1 -59.2(3)
C2 C3 C4 C5 0.2(4)
C2 C3 C4 Fe1 59.0(3)
C3 C4 C5 C1 -0.3(4)
C3 C4 C5 C6 177.1(3)
C3 C4 C5 Fe1 59.3(3)
C4 C5 C6 C7 174.2(4)
C4 C5 C6 C11 -6.7(6)
C5 C1 C2 C3 -0.3(4)
C5 C1 C2 Fe1 59.1(3)
C5 C6 C7 C8 179.7(3)
C5 C6 C11 C10 -179.3(4)
C6 C7 C8 C9 -0.3(6)
C7 C6 C11 C10 -0.1(6)
C7 C8 C9 C10 -0.3(5)
C7 C8 C9 C12 -178.2(3)
C8 C9 C10 C11 0.6(6)
C8 C9 C12 C13 156.1(4)
C8 C9 C12 N1 -21.6(5)
C9 C10 C11 C6 -0.5(6)
C9 C12 C13 C14 -177.7(3)
C9 C12 N1 C16 177.1(3)
C10 C9 C12 C13 -21.7(6)
C10 C9 C12 N1 160.5(4)
C11 C6 C7 C8 0.5(5)
C12 C9 C10 C11 178.5(4)
C12 C13 C14 C15 0.7(6)
C13 C12 N1 C16 -0.6(5)
C13 C14 C15 C16 -0.6(6)
C14 C15 C16 N1 -0.1(6)
C15 C16 N1 C12 0.7(6)
C17 C18 C19 C20 0.0(5)
C17 C18 C19 Fe1 -59.1(3)
C18 C17 C21 C20 0.4(5)
C18 C17 C21 Fe1 59.6(3)
C18 C19 C20 C21 0.2(5)
C18 C19 C20 Fe1 -59.5(3)
C19 C20 C21 C17 -0.3(5)
C19 C20 C21 Fe1 -59.6(3)
C21 C17 C18 C19 -0.2(5)
C21 C17 C18 Fe1 -59.4(3)
Fe1 C1 C2 C3 -59.3(3)
Fe1 C1 C5 C4 59.6(3)
Fe1 C1 C5 C6 -117.8(4)
Fe1 C2 C3 C4 -58.8(3)
Fe1 C3 C4 C5 -58.9(3)
Fe1 C4 C5 C1 -59.6(3)
Fe1 C4 C5 C6 117.8(4)
Fe1 C5 C6 C7 -97.8(4)
Fe1 C5 C6 C11 81.4(4)
Fe1 C17 C18 C19 59.2(3)
Fe1 C17 C21 C20 -59.3(3)
Fe1 C18 C19 C20 59.2(3)
Fe1 C19 C20 C21 59.7(3)
Fe1 C20 C21 C17 59.3(3)
N1 C12 C13 C14 -0.1(6)

loop_
_exptl_oxdiff_crystal_face_indexfrac_h
_exptl_oxdiff_crystal_face_indexfrac_k
_exptl_oxdiff_crystal_face_indexfrac_l
_exptl_oxdiff_crystal_face_x
_exptl_oxdiff_crystal_face_y
_exptl_oxdiff_crystal_face_z
0.9987 -0.0011 -0.0006 0.0066 0.0970 -0.0037
-0.9987 0.0011 0.0006 -0.0066 -0.0970 0.0037
-1.9901 -0.9987 5.0013 0.0483 -0.1081 -0.7599
1.9901 0.9987 -5.0013 -0.0483 0.1081 0.7599
0.0010 -0.9984 -0.0000 -0.1583 0.0094 -0.0474
0.9885 3.9951 -5.0006 0.4198 -0.0171 0.9059
-0.9952 2.9939 5.0007 0.6879 -0.0488 -0.5738
1.9875 4.9919 -4.0012 0.6287 0.0857 0.8057

loop_
_twin_individual_id
_twin_individual_mass_fraction_refined
_oxdiff_twin_reflns_isolated
_oxdiff_twin_reflns_overlapped
_twin_individual_twin_lattice_type
_twin_individual_twin_matrix_11
_twin_individual_twin_matrix_12
_twin_individual_twin_matrix_13
_twin_individual_twin_matrix_21
_twin_individual_twin_matrix_22
_twin_individual_twin_matrix_23
_twin_individual_twin_matrix_31
_twin_individual_twin_matrix_32
_twin_individual_twin_matrix_33
1 0.6856 2758 6048 ref 1.0000 0.0000 0.0000 0.0000 1.0000 0.0000 0.0000 0.0000 1.0000
2 0.3144 2739 6048 nmt -0.9991 -0.0074 -0.4843 0.0036 -1.0019 -0.0001 0.0030 0.0005 1.0007
